data_7710598
loop_
_publ_author_name
'Roesky, Herbert W.'
'Nazish, Mohd'
'Ding, Yi'
'Legendre, Christina M.'
'Kumar, Arun'
'Graw, Nico'
'Schwederski, Brigitte'
'Herbst-Irmer, Regine'
'P, Parvathy'
'Parameswaran, Pattiyil'
'Stalke, Dietmar'
'Kaim, Wolfgang'

_publ_section_title
;
 High yield of a variety of silicon-boron radicals and their reactivity
;
_journal_name_full 'Dalton Transactions'
_journal_paper_doi 10.1039/D2DT01318E
_journal_year 2022
_chemical_formula_moiety 'C34 H55 B Br2 N2 Si'
_chemical_formula_sum 'C34 H55 B Br2 N2 Si'
_chemical_formula_weight 690.52
_space_group_crystal_system monoclinic
_space_group_IT_number 14
_space_group_name_Hall '-P 2yn'
_space_group_name_H-M_alt 'P 1 21/n 1'
_atom_sites_solution_hydrogens geom
_audit_creation_method SHELXL-2018/3
_audit_update_record
;
2021-10-05 deposited with the CCDC.	2022-06-01 downloaded from the CCDC.
;
_cell_angle_alpha 90
_cell_angle_beta 106.12(2)
_cell_angle_gamma 90
_cell_formula_units_Z 4
_cell_length_a 16.079(3)
_cell_length_b 12.497(2)
_cell_length_c 17.886(3)
_cell_measurement_reflns_used 9865
_cell_measurement_temperature 100(2)
_cell_measurement_theta_max 27.413
_cell_measurement_theta_min 2.2205
_cell_volume 3452.7(11)
_computing_cell_refinement 'SAINT V8.37A'
_computing_data_collection 'APEX2 v2012.2'
_computing_data_reduction 'SAINT V8.37A'
_computing_molecular_graphics 'XP Version 5.1'
_computing_publication_material 'XP Version 5.1'
_computing_structure_refinement 'SHELXL-2018/3 (Sheldrick, 2018)'
_computing_structure_solution 'SHELXT 2014/4 (Sheldrick, 2014)'
_diffrn_ambient_temperature 100(2)
_diffrn_measured_fraction_theta_full 1.000
_diffrn_measured_fraction_theta_max 0.994
_diffrn_measurement_device_type 'Bruker Smart APEX II Quazar'
_diffrn_measurement_method 'omega scans'
_diffrn_radiation_type MoK\a
_diffrn_radiation_wavelength 0.71073
_diffrn_reflns_av_R_equivalents 0.0832
_diffrn_reflns_av_unetI/netI 0.0315
_diffrn_reflns_Laue_measured_fraction_full 1.000
_diffrn_reflns_Laue_measured_fraction_max 0.994
_diffrn_reflns_limit_h_max 20
_diffrn_reflns_limit_h_min -20
_diffrn_reflns_limit_k_max 16
_diffrn_reflns_limit_k_min -16
_diffrn_reflns_limit_l_max 23
_diffrn_reflns_limit_l_min -23
_diffrn_reflns_number 147210
_diffrn_reflns_point_group_measured_fraction_full 1.000
_diffrn_reflns_point_group_measured_fraction_max 0.994
_diffrn_reflns_theta_full 25.242
_diffrn_reflns_theta_max 27.614
_diffrn_reflns_theta_min 1.508
_diffrn_source 'INCOATEC Microsource'
_exptl_absorpt_coefficient_mu 2.408
_exptl_absorpt_correction_T_max 0.4305
_exptl_absorpt_correction_T_min 0.2887
_exptl_absorpt_correction_type multi-scan
_exptl_absorpt_process_details SADABS-2016/2
_exptl_crystal_colour colourless
_exptl_crystal_density_diffrn 1.328
_exptl_crystal_description blocks
_exptl_crystal_F_000 1448
_exptl_crystal_size_max 0.276
_exptl_crystal_size_mid 0.231
_exptl_crystal_size_min 0.127
_refine_diff_density_max 2.088
_refine_diff_density_min -1.235
_refine_diff_density_rms 0.112
_refine_ls_extinction_method none
_refine_ls_goodness_of_fit_ref 1.133
_refine_ls_hydrogen_treatment constr
_refine_ls_matrix_type full
_refine_ls_number_parameters 376
_refine_ls_number_reflns 7978
_refine_ls_number_restraints 0
_refine_ls_restrained_S_all 1.133
_refine_ls_R_factor_all 0.0608
_refine_ls_R_factor_gt 0.0448
_refine_ls_shift/su_max 0.001
_refine_ls_shift/su_mean 0.000
_refine_ls_structure_factor_coef Fsqd
_refine_ls_weighting_details 'w=1/[\s^2^(Fo^2^)+(0.0499P)^2^+8.8000P] where P=(Fo^2^+2Fc^2^)/3'
_refine_ls_weighting_scheme calc
_refine_ls_wR_factor_gt 0.1111
_refine_ls_wR_factor_ref 0.1226
_reflns_Friedel_coverage 0.000
_reflns_number_gt 6483
_reflns_number_total 7978
_reflns_threshold_expression 'I > 2\s(I)'
_cod_data_source_file d2dt01318e2.cif
_cod_data_source_block 4
_cod_original_sg_symbol_H-M 'P 21/n'
_cod_database_code 7710598
_shelx_shelxl_version_number 2018/3
_shelx_space_group_comment
;
The symmetry employed for this shelxl refinement is uniquely defined
by the following loop, which should always be used as a source of
symmetry information in preference to the above space-group names.
They are only intended as comments.
;

loop_
_space_group_symop_operation_xyz
'x, y, z'
'-x+1/2, y+1/2, -z+1/2'
'-x, -y, -z'
'x-1/2, -y-1/2, z-1/2'

loop_
_atom_site_label
_atom_site_type_symbol
_atom_site_fract_x
_atom_site_fract_y
_atom_site_fract_z
_atom_site_U_iso_or_equiv
_atom_site_adp_type
_atom_site_occupancy
_atom_site_site_symmetry_order
_atom_site_calc_flag
_atom_site_refinement_flags_posn
_atom_site_refinement_flags_adp
_atom_site_refinement_flags_occupancy
_atom_site_disorder_assembly
_atom_site_disorder_group
Br1 Br 0.73305(2) 0.53159(2) 0.54157(2) 0.01901(9) Uani 1 1 d . . . . .
Si1 Si 0.70847(5) 0.35341(7) 0.41467(5) 0.01297(17) Uani 1 1 d . . . . .
N1 N 0.65549(16) 0.2956(2) 0.48326(15) 0.0148(5) Uani 1 1 d . . . . .
C1 C 0.7324(2) 0.2678(2) 0.53124(17) 0.0147(6) Uani 1 1 d . . . . .
B1 B 0.7197(2) 0.5205(3) 0.4213(2) 0.0153(7) Uani 1 1 d . . . . .
Br2 Br 0.83935(2) 0.53684(3) 0.39788(2) 0.01920(9) Uani 1 1 d . . . . .
N2 N 0.79264(16) 0.2930(2) 0.49561(15) 0.0141(5) Uani 1 1 d . . . . .
C2 C 0.7472(2) 0.2200(3) 0.60997(19) 0.0194(6) Uani 1 1 d . . . . .
C3 C 0.7757(2) 0.2841(3) 0.6753(2) 0.0264(7) Uani 1 1 d . . . . .
H3 H 0.786152 0.358084 0.669872 0.032 Uiso 1 1 calc R U . . .
C4 C 0.7890(3) 0.2393(4) 0.7490(2) 0.0365(10) Uani 1 1 d . . . . .
H4 H 0.809048 0.282795 0.793912 0.044 Uiso 1 1 calc R U . . .
C5 C 0.7732(3) 0.1324(4) 0.7570(2) 0.0389(11) Uani 1 1 d . . . . .
H5 H 0.781235 0.102559 0.807370 0.047 Uiso 1 1 calc R U . . .
C6 C 0.7456(2) 0.0683(3) 0.6920(3) 0.0348(10) Uani 1 1 d . . . . .
H6 H 0.736153 -0.005899 0.697751 0.042 Uiso 1 1 calc R U . . .
C7 C 0.7317(2) 0.1117(3) 0.6183(2) 0.0251(7) Uani 1 1 d . . . . .
H7 H 0.711674 0.067726 0.573560 0.030 Uiso 1 1 calc R U . . .
C8 C 0.5677(2) 0.2962(3) 0.49632(19) 0.0179(6) Uani 1 1 d . . . . .
C9 C 0.5685(2) 0.3325(3) 0.5780(2) 0.0234(7) Uani 1 1 d . . . . .
H9A H 0.508955 0.343256 0.580353 0.035 Uiso 1 1 calc R U . . .
H9B H 0.600659 0.399865 0.590243 0.035 Uiso 1 1 calc R U . . .
H9C H 0.596550 0.277713 0.615841 0.035 Uiso 1 1 calc R U . . .
C10 C 0.5276(2) 0.1841(3) 0.4810(2) 0.0252(7) Uani 1 1 d . . . . .
H10A H 0.469700 0.184995 0.488869 0.038 Uiso 1 1 calc R U . . .
H10B H 0.564187 0.132891 0.517089 0.038 Uiso 1 1 calc R U . . .
H10C H 0.523433 0.162846 0.427363 0.038 Uiso 1 1 calc R U . . .
C11 C 0.5142(2) 0.3753(3) 0.4374(2) 0.0217(7) Uani 1 1 d . . . . .
H11A H 0.455390 0.378925 0.443226 0.033 Uiso 1 1 calc R U . . .
H11B H 0.511643 0.351491 0.384616 0.033 Uiso 1 1 calc R U . . .
H11C H 0.541008 0.446239 0.446535 0.033 Uiso 1 1 calc R U . . .
C12 C 0.8881(2) 0.2714(3) 0.52254(19) 0.0202(7) Uani 1 1 d . . . . .
C13 C 0.9325(2) 0.3570(3) 0.5810(2) 0.0288(8) Uani 1 1 d . . . . .
H13A H 0.995123 0.344574 0.596713 0.043 Uiso 1 1 calc R U . . .
H13B H 0.910515 0.353610 0.626844 0.043 Uiso 1 1 calc R U . . .
H13C H 0.920334 0.427859 0.556890 0.043 Uiso 1 1 calc R U . . .
C14 C 0.9249(2) 0.2762(3) 0.4525(2) 0.0229(7) Uani 1 1 d . . . . .
H14A H 0.988196 0.271349 0.470381 0.034 Uiso 1 1 calc R U . . .
H14B H 0.908174 0.343942 0.424778 0.034 Uiso 1 1 calc R U . . .
H14C H 0.902026 0.216387 0.417364 0.034 Uiso 1 1 calc R U . . .
C15 C 0.9069(2) 0.1597(3) 0.5586(2) 0.0295(8) Uani 1 1 d . . . . .
H15A H 0.967839 0.141704 0.564951 0.044 Uiso 1 1 calc R U . . .
H15B H 0.869877 0.107096 0.524277 0.044 Uiso 1 1 calc R U . . .
H15C H 0.895177 0.158875 0.609454 0.044 Uiso 1 1 calc R U . . .
C16 C 0.6921(2) 0.2527(3) 0.32999(18) 0.0171(6) Uani 1 1 d . . . . .
C17 C 0.7194(2) 0.1399(3) 0.3639(2) 0.0210(7) Uani 1 1 d . . . . .
H17A H 0.709389 0.087787 0.321432 0.032 Uiso 1 1 calc R U . . .
H17B H 0.685150 0.120191 0.399375 0.032 Uiso 1 1 calc R U . . .
H17C H 0.781007 0.140478 0.392456 0.032 Uiso 1 1 calc R U . . .
C18 C 0.5969(2) 0.2398(3) 0.28113(19) 0.0209(7) Uani 1 1 d . . . . .
H18A H 0.592749 0.181733 0.243455 0.031 Uiso 1 1 calc R U . . .
H18B H 0.576768 0.306683 0.253368 0.031 Uiso 1 1 calc R U . . .
H18C H 0.560792 0.222851 0.315594 0.031 Uiso 1 1 calc R U . . .
C19 C 0.7469(2) 0.2842(3) 0.27534(19) 0.0215(7) Uani 1 1 d . . . . .
H19A H 0.740472 0.229879 0.234635 0.032 Uiso 1 1 calc R U . . .
H19B H 0.807924 0.289287 0.305222 0.032 Uiso 1 1 calc R U . . .
H19C H 0.727317 0.353629 0.251362 0.032 Uiso 1 1 calc R U . . .
C20 C 0.66348(19) 0.6231(2) 0.37947(18) 0.0151(6) Uani 1 1 d . . . . .
C21 C 0.59197(19) 0.6151(3) 0.31243(18) 0.0158(6) Uani 1 1 d . . . . .
C22 C 0.5466(2) 0.7057(3) 0.27658(19) 0.0185(6) Uani 1 1 d . . . . .
H22 H 0.498941 0.696397 0.231780 0.022 Uiso 1 1 calc R U . . .
C23 C 0.5687(2) 0.8075(3) 0.30391(19) 0.0186(6) Uani 1 1 d . . . . .
C24 C 0.6404(2) 0.8164(3) 0.3690(2) 0.0190(6) Uani 1 1 d . . . . .
H24 H 0.657326 0.885933 0.389069 0.023 Uiso 1 1 calc R U . . .
C25 C 0.6885(2) 0.7296(3) 0.40628(18) 0.0165(6) Uani 1 1 d . . . . .
C26 C 0.5629(2) 0.5108(3) 0.27046(18) 0.0162(6) Uani 1 1 d . . . . .
H26 H 0.592873 0.451326 0.304972 0.019 Uiso 1 1 calc R U . . .
C27 C 0.5920(2) 0.5071(3) 0.19557(19) 0.0219(7) Uani 1 1 d . . . . .
H27A H 0.577094 0.437314 0.170365 0.033 Uiso 1 1 calc R U . . .
H27B H 0.654740 0.517749 0.208470 0.033 Uiso 1 1 calc R U . . .
H27C H 0.562613 0.563761 0.160142 0.033 Uiso 1 1 calc R U . . .
C28 C 0.4656(2) 0.4917(3) 0.2524(2) 0.0209(7) Uani 1 1 d . . . . .
H28A H 0.452578 0.417156 0.236354 0.031 Uiso 1 1 calc R U . . .
H28B H 0.435008 0.539491 0.210307 0.031 Uiso 1 1 calc R U . . .
H28C H 0.446680 0.506148 0.299018 0.031 Uiso 1 1 calc R U . . .
C29 C 0.5211(2) 0.9075(3) 0.2654(2) 0.0245(7) Uani 1 1 d . . . . .
H29 H 0.563941 0.953870 0.249438 0.029 Uiso 1 1 calc R U . . .
C30 C 0.4861(3) 0.9707(3) 0.3231(2) 0.0307(8) Uani 1 1 d . . . . .
H30A H 0.458071 1.036117 0.298140 0.046 Uiso 1 1 calc R U . . .
H30B H 0.533988 0.989494 0.368525 0.046 Uiso 1 1 calc R U . . .
H30C H 0.443895 0.926918 0.339705 0.046 Uiso 1 1 calc R U . . .
C31 C 0.4476(3) 0.8832(3) 0.1928(2) 0.0327(9) Uani 1 1 d . . . . .
H31A H 0.419808 0.950215 0.170599 0.049 Uiso 1 1 calc R U . . .
H31B H 0.404983 0.836943 0.206623 0.049 Uiso 1 1 calc R U . . .
H31C H 0.470867 0.846799 0.154360 0.049 Uiso 1 1 calc R U . . .
C32 C 0.7682(2) 0.7598(3) 0.47293(19) 0.0183(6) Uani 1 1 d . . . . .
H32 H 0.800177 0.692459 0.493201 0.022 Uiso 1 1 calc R U . . .
C33 C 0.7412(3) 0.8128(3) 0.5399(2) 0.0273(8) Uani 1 1 d . . . . .
H33A H 0.792937 0.829854 0.582234 0.041 Uiso 1 1 calc R U . . .
H33B H 0.704247 0.763679 0.559093 0.041 Uiso 1 1 calc R U . . .
H33C H 0.709158 0.878742 0.521276 0.041 Uiso 1 1 calc R U . . .
C34 C 0.8300(2) 0.8335(3) 0.4450(2) 0.0245(7) Uani 1 1 d . . . . .
H34A H 0.879094 0.852694 0.489267 0.037 Uiso 1 1 calc R U . . .
H34B H 0.799105 0.898543 0.422321 0.037 Uiso 1 1 calc R U . . .
H34C H 0.851146 0.796250 0.405690 0.037 Uiso 1 1 calc R U . . .

loop_
_atom_site_aniso_label
_atom_site_aniso_U_11
_atom_site_aniso_U_22
_atom_site_aniso_U_33
_atom_site_aniso_U_23
_atom_site_aniso_U_13
_atom_site_aniso_U_12
Br1 0.02516(18) 0.01636(16) 0.01461(16) -0.00097(11) 0.00403(13) -0.00189(12)
Si1 0.0129(4) 0.0129(4) 0.0127(4) 0.0001(3) 0.0028(3) 0.0003(3)
N1 0.0150(12) 0.0135(12) 0.0171(13) 0.0001(10) 0.0064(10) -0.0002(10)
C1 0.0189(15) 0.0087(13) 0.0155(14) -0.0018(11) 0.0031(12) 0.0002(11)
B1 0.0140(15) 0.0174(17) 0.0143(15) -0.0016(13) 0.0036(13) -0.0017(13)
Br2 0.01489(16) 0.01828(16) 0.02496(17) 0.00281(12) 0.00643(13) 0.00006(11)
N2 0.0131(12) 0.0142(12) 0.0131(12) 0.0018(10) 0.0005(10) 0.0029(10)
C2 0.0188(15) 0.0215(16) 0.0187(15) 0.0058(13) 0.0065(13) 0.0056(12)
C3 0.0303(18) 0.0298(19) 0.0204(17) 0.0027(14) 0.0092(14) 0.0071(15)
C4 0.035(2) 0.055(3) 0.0198(18) 0.0070(18) 0.0087(16) 0.0170(19)
C5 0.029(2) 0.061(3) 0.030(2) 0.026(2) 0.0145(17) 0.0171(19)
C6 0.0264(19) 0.034(2) 0.047(2) 0.0273(19) 0.0152(18) 0.0094(16)
C7 0.0206(16) 0.0230(17) 0.0331(19) 0.0095(15) 0.0098(14) 0.0031(13)
C8 0.0169(15) 0.0181(15) 0.0204(15) 0.0013(12) 0.0079(12) 0.0007(12)
C9 0.0261(17) 0.0246(17) 0.0233(17) -0.0002(14) 0.0131(14) 0.0031(14)
C10 0.0205(16) 0.0222(17) 0.0338(19) 0.0007(15) 0.0090(15) -0.0052(13)
C11 0.0186(16) 0.0232(17) 0.0250(17) 0.0031(14) 0.0088(13) 0.0048(13)
C12 0.0132(14) 0.0240(17) 0.0213(16) 0.0058(13) 0.0014(12) 0.0043(12)
C13 0.0182(16) 0.042(2) 0.0217(17) -0.0022(16) -0.0013(14) -0.0060(15)
C14 0.0162(15) 0.0271(18) 0.0255(17) 0.0051(14) 0.0061(13) 0.0052(13)
C15 0.0218(17) 0.032(2) 0.034(2) 0.0162(17) 0.0082(15) 0.0099(15)
C16 0.0188(15) 0.0151(15) 0.0169(15) -0.0032(12) 0.0044(12) 0.0013(12)
C17 0.0230(16) 0.0170(16) 0.0227(16) -0.0032(13) 0.0057(13) 0.0029(13)
C18 0.0226(16) 0.0177(16) 0.0192(16) -0.0032(13) 0.0001(13) -0.0005(13)
C19 0.0231(16) 0.0257(17) 0.0164(15) -0.0029(13) 0.0070(13) 0.0022(14)
C20 0.0144(14) 0.0164(15) 0.0154(14) -0.0001(12) 0.0057(12) -0.0016(11)
C21 0.0139(14) 0.0182(15) 0.0161(14) 0.0002(12) 0.0056(12) -0.0009(11)
C22 0.0165(15) 0.0213(16) 0.0169(15) 0.0030(12) 0.0031(12) 0.0025(12)
C23 0.0172(15) 0.0175(15) 0.0219(16) 0.0042(13) 0.0066(13) 0.0025(12)
C24 0.0188(15) 0.0137(15) 0.0249(17) -0.0008(12) 0.0068(13) -0.0012(12)
C25 0.0160(14) 0.0192(15) 0.0145(14) -0.0001(12) 0.0048(12) -0.0021(12)
C26 0.0148(14) 0.0174(15) 0.0147(14) 0.0004(12) 0.0013(11) -0.0001(12)
C27 0.0238(17) 0.0229(16) 0.0190(16) -0.0023(13) 0.0060(13) -0.0004(13)
C28 0.0171(15) 0.0222(16) 0.0215(16) -0.0014(13) 0.0023(13) -0.0015(13)
C29 0.0230(17) 0.0166(16) 0.0328(19) 0.0063(14) 0.0059(15) 0.0041(13)
C30 0.0299(19) 0.0219(18) 0.037(2) -0.0016(15) 0.0047(17) 0.0068(15)
C31 0.035(2) 0.031(2) 0.0284(19) 0.0060(16) 0.0021(16) 0.0127(16)
C32 0.0199(16) 0.0136(15) 0.0197(15) -0.0029(12) 0.0025(13) -0.0019(12)
C33 0.0325(19) 0.0225(18) 0.0250(18) -0.0091(14) 0.0050(15) -0.0036(15)
C34 0.0200(16) 0.0212(17) 0.0285(18) 0.0005(14) 0.0005(14) -0.0057(13)

loop_
_atom_type_symbol
_atom_type_description
_atom_type_scat_dispersion_real
_atom_type_scat_dispersion_imag
_atom_type_scat_source
C C 0.0033 0.0016 'International Tables Vol C Tables 4.2.6.8 and 6.1.1.4'
H H 0.0000 0.0000 'International Tables Vol C Tables 4.2.6.8 and 6.1.1.4'
B B 0.0013 0.0007 'International Tables Vol C Tables 4.2.6.8 and 6.1.1.4'
N N 0.0061 0.0033 'International Tables Vol C Tables 4.2.6.8 and 6.1.1.4'
Si Si 0.0817 0.0704 'International Tables Vol C Tables 4.2.6.8 and 6.1.1.4'
Br Br -0.2901 2.4595 'International Tables Vol C Tables 4.2.6.8 and 6.1.1.4'

loop_
_geom_angle_atom_site_label_1
_geom_angle_atom_site_label_2
_geom_angle_atom_site_label_3
_geom_angle
_geom_angle_site_symmetry_1
_geom_angle_site_symmetry_3
_geom_angle_publ_flag
N1 Si1 N2 71.85(12) . . ?
N1 Si1 C16 106.37(13) . . ?
N2 Si1 C16 105.01(13) . . ?
N1 Si1 B1 113.87(13) . . ?
N2 Si1 B1 109.28(13) . . ?
C16 Si1 B1 133.22(14) . . ?
N1 Si1 C1 36.04(11) . . ?
N2 Si1 C1 35.89(11) . . ?
C16 Si1 C1 111.29(13) . . ?
B1 Si1 C1 115.20(13) . . ?
C1 N1 C8 130.2(3) . . ?
C1 N1 Si1 90.75(19) . . ?
C8 N1 Si1 137.8(2) . . ?
N2 C1 N1 107.2(3) . . ?
N2 C1 C2 126.9(3) . . ?
N1 C1 C2 125.9(3) . . ?
N2 C1 Si1 54.12(15) . . ?
N1 C1 Si1 53.21(15) . . ?
C2 C1 Si1 175.6(2) . . ?
C20 B1 Br2 104.8(2) . . ?
C20 B1 Si1 137.0(2) . . ?
Br2 B1 Si1 98.95(15) . . ?
C20 B1 Br1 107.7(2) . . ?
Br2 B1 Br1 111.09(16) . . ?
Si1 B1 Br1 96.11(15) . . ?
C1 N2 C12 128.1(3) . . ?
C1 N2 Si1 89.99(19) . . ?
C12 N2 Si1 141.9(2) . . ?
C3 C2 C7 120.0(3) . . ?
C3 C2 C1 119.7(3) . . ?
C7 C2 C1 120.4(3) . . ?
C2 C3 C4 119.6(4) . . ?
C5 C4 C3 120.4(4) . . ?
C4 C5 C6 120.1(4) . . ?
C5 C6 C7 120.3(4) . . ?
C6 C7 C2 119.8(4) . . ?
N1 C8 C11 105.8(2) . . ?
N1 C8 C9 113.2(3) . . ?
C11 C8 C9 108.7(3) . . ?
N1 C8 C10 109.7(3) . . ?
C11 C8 C10 109.9(3) . . ?
C9 C8 C10 109.5(3) . . ?
N2 C12 C13 109.7(3) . . ?
N2 C12 C14 108.9(3) . . ?
C13 C12 C14 108.6(3) . . ?
N2 C12 C15 111.4(3) . . ?
C13 C12 C15 110.5(3) . . ?
C14 C12 C15 107.7(3) . . ?
C19 C16 C18 108.6(3) . . ?
C19 C16 C17 109.4(3) . . ?
C18 C16 C17 104.8(3) . . ?
C19 C16 Si1 110.7(2) . . ?
C18 C16 Si1 114.2(2) . . ?
C17 C16 Si1 108.9(2) . . ?
C21 C20 C25 115.8(3) . . ?
C21 C20 B1 123.4(3) . . ?
C25 C20 B1 120.6(3) . . ?
C22 C21 C20 121.8(3) . . ?
C22 C21 C26 114.8(3) . . ?
C20 C21 C26 123.2(3) . . ?
C23 C22 C21 122.4(3) . . ?
C22 C23 C24 116.2(3) . . ?
C22 C23 C29 123.4(3) . . ?
C24 C23 C29 120.4(3) . . ?
C25 C24 C23 123.9(3) . . ?
C24 C25 C20 119.8(3) . . ?
C24 C25 C32 114.4(3) . . ?
C20 C25 C32 125.8(3) . . ?
C21 C26 C28 113.4(3) . . ?
C21 C26 C27 109.4(3) . . ?
C28 C26 C27 110.7(3) . . ?
C31 C29 C23 113.3(3) . . ?
C31 C29 C30 109.6(3) . . ?
C23 C29 C30 110.5(3) . . ?
C33 C32 C25 110.9(3) . . ?
C33 C32 C34 110.1(3) . . ?
C25 C32 C34 111.7(3) . . ?

loop_
_geom_bond_atom_site_label_1
_geom_bond_atom_site_label_2
_geom_bond_distance
_geom_bond_site_symmetry_2
_geom_bond_publ_flag
Br1 B1 2.106(4) . ?
Si1 N1 1.826(3) . ?
Si1 N2 1.847(3) . ?
Si1 C16 1.930(3) . ?
Si1 B1 2.096(4) . ?
Si1 C1 2.279(3) . ?
N1 C1 1.341(4) . ?
N1 C8 1.493(4) . ?
C1 N2 1.336(4) . ?
C1 C2 1.487(4) . ?
B1 C20 1.627(5) . ?
B1 Br2 2.090(3) . ?
N2 C12 1.499(4) . ?
C2 C3 1.385(5) . ?
C2 C7 1.391(5) . ?
C3 C4 1.392(5) . ?
C4 C5 1.375(7) . ?
C5 C6 1.380(7) . ?
C6 C7 1.385(5) . ?
C8 C11 1.525(5) . ?
C8 C9 1.527(4) . ?
C8 C10 1.534(5) . ?
C12 C13 1.527(5) . ?
C12 C14 1.529(5) . ?
C12 C15 1.532(5) . ?
C16 C19 1.538(4) . ?
C16 C18 1.546(4) . ?
C16 C17 1.549(4) . ?
C20 C21 1.416(4) . ?
C20 C25 1.434(4) . ?
C21 C22 1.402(4) . ?
C21 C26 1.513(4) . ?
C22 C23 1.374(5) . ?
C23 C24 1.398(5) . ?
C23 C29 1.526(4) . ?
C24 C25 1.391(5) . ?
C25 C32 1.535(4) . ?
C26 C28 1.526(4) . ?
C26 C27 1.537(4) . ?
C29 C31 1.524(5) . ?
C29 C30 1.526(5) . ?
C32 C33 1.534(5) . ?
C32 C34 1.536(5) . ?
